data_7017562
loop_
_publ_author_name
'Kobayashi, Atsushi'
'Hara, Hirofumi'
'Yonemura, Tsubasa'
'Chang, Ho-Chol'
'Kato, Masako'

_publ_section_title
;
 Systematic structural control of multichromic platinum(ii)-diimine
 complexes ranging from ionic solid to coordination polymer.
;
_journal_issue 6
_journal_name_full 'Dalton transactions (Cambridge, England : 2003)'
_journal_page_first 1878
_journal_page_last 1888
_journal_paper_doi 10.1039/c1dt11155h
_journal_volume 41
_journal_year 2012
_chemical_formula_moiety 'C14 H12 N4 O7 Pt Sr '
_chemical_formula_sum 'C14 H12 N4 O7 Pt Sr'
_chemical_formula_weight 630.98
_space_group_IT_number 2
_symmetry_cell_setting triclinic
_symmetry_Int_Tables_number 2
_symmetry_space_group_name_Hall '-P 1'
_symmetry_space_group_name_H-M 'P -1'
_cell_angle_alpha 100.695(6)
_cell_angle_beta 91.181(6)
_cell_angle_gamma 94.614(6)
_cell_formula_units_Z 2
_cell_length_a 7.072(2)
_cell_length_b 10.385(4)
_cell_length_c 12.842(4)
_cell_measurement_reflns_used 2568
_cell_measurement_temperature 150.1
_cell_measurement_theta_max 27.5
_cell_measurement_theta_min 3.2
_cell_volume 923.2(5)
_computing_cell_refinement CrystalClear
_computing_data_collection CrystalClear
_computing_data_reduction CrystalStructure
_computing_publication_material 'CrystalStructure 3.8'
_computing_structure_refinement SHELXL
_computing_structure_solution SIR2004
_diffrn_ambient_temperature 150.1
_diffrn_detector_area_resol_mean 14.63
_diffrn_measured_fraction_theta_full 0.957
_diffrn_measured_fraction_theta_max 0.957
_diffrn_measurement_device_type 'Rigaku Mercury'
_diffrn_measurement_method \w
_diffrn_radiation_type 'Mo K\a'
_diffrn_radiation_wavelength 0.71070
_diffrn_reflns_av_R_equivalents 0.047
_diffrn_reflns_limit_h_max 9
_diffrn_reflns_limit_h_min -9
_diffrn_reflns_limit_k_max 13
_diffrn_reflns_limit_k_min -13
_diffrn_reflns_limit_l_max 10
_diffrn_reflns_limit_l_min -16
_diffrn_reflns_number 7348
_diffrn_reflns_theta_full 27.49
_diffrn_reflns_theta_max 27.49
_exptl_absorpt_coefficient_mu 10.467
_exptl_absorpt_correction_T_max 0.593
_exptl_absorpt_correction_T_min 0.371
_exptl_absorpt_correction_type multi-scan
_exptl_absorpt_process_details 'Jacobson, R. (1998) Private communication'
_exptl_crystal_colour yellow
_exptl_crystal_density_diffrn 2.270
_exptl_crystal_density_method 'not measured'
_exptl_crystal_description platelet
_exptl_crystal_F_000 592.00
_exptl_crystal_size_max 0.50
_exptl_crystal_size_mid 0.05
_exptl_crystal_size_min 0.05
_refine_diff_density_max 7.39
_refine_diff_density_min -2.03
_refine_ls_extinction_method none
_refine_ls_goodness_of_fit_ref 0.965
_refine_ls_hydrogen_treatment constr
_refine_ls_number_parameters 175
_refine_ls_number_reflns 4062
_refine_ls_R_factor_gt 0.0693
_refine_ls_shift/su_max 0.0010
_refine_ls_structure_factor_coef Fsqd
_refine_ls_weighting_details 'w = 1/[\s^2^(Fo^2^)+(0.0661P)^2^+0.0000P] where P=(Fo^2^+2Fc^2^)/3'
_refine_ls_weighting_scheme calc
_refine_ls_wR_factor_ref 0.1907
_reflns_number_gt 2289
_reflns_number_total 4062
_reflns_threshold_expression F^2^>2.0\s(F^2^)
_cod_data_source_file c1dt11155h.txt
_cod_data_source_block '__SrPt-3H2O'
_cod_original_formula_sum 'C14 H12 N4 O7 Pt Sr '
_cod_database_code 7017562

loop_
_symmetry_equiv_pos_site_id
_symmetry_equiv_pos_as_xyz
1 +X,+Y,+Z
2 -X,-Y,-Z

loop_
_atom_site_label
_atom_site_type_symbol
_atom_site_fract_x
_atom_site_fract_y
_atom_site_fract_z
_atom_site_U_iso_or_equiv
_atom_site_adp_type
_atom_site_occupancy
_atom_site_symmetry_multiplicity
_atom_site_calc_flag
_atom_site_refinement_flags
Pt(1) Pt 0.21679(10) 1.01481(7) 1.06046(5) 0.0134(2) Uani 1.00 1 d .
Sr(1) Sr 0.7581(2) 0.53310(16) 0.60479(12) 0.0110(3) Uani 1.00 1 d .
O(1) O 0.4171(16) 0.5926(12) 0.5856(9) 0.019(3) Uani 1.00 1 d .
O(2) O 0.1102(16) 0.6093(12) 0.5731(9) 0.020(3) Uani 1.00 1 d .
O(3) O 0.5504(17) 1.3144(12) 0.6434(10) 0.023(3) Uani 1.00 1 d .
O(4) O 0.6074(19) 1.4802(13) 0.7811(10) 0.029(3) Uani 1.00 1 d .
O(5) O 0.9951(17) 0.3887(13) 0.6792(11) 0.030(3) Uani 1.00 1 d .
O(6) O 0.7684(16) 0.7078(12) 0.4800(9) 0.021(3) Uani 1.00 1 d .
O(7) O 0.336(3) 1.9145(19) 1.4872(15) 0.086(6) Uani 1.00 1 d .
N(1) N 0.2520(17) 0.8877(12) 0.9251(10) 0.006(2) Uiso 1.00 1 d .
N(2) N 0.3034(19) 1.1384(14) 0.9610(11) 0.014(3) Uiso 1.00 1 d .
N(3) N 0.094(2) 0.8137(17) 1.1999(13) 0.033(4) Uani 1.00 1 d .
N(4) N 0.200(2) 1.2396(15) 1.2559(12) 0.022(3) Uani 1.00 1 d .
C(1) C 0.214(2) 0.7500(18) 0.9124(14) 0.017(3) Uiso 1.00 1 d .
C(2) C 0.222(2) 0.6673(18) 0.8156(14) 0.019(4) Uiso 1.00 1 d .
C(3) C 0.273(2) 0.7209(16) 0.7281(13) 0.012(3) Uiso 1.00 1 d .
C(4) C 0.315(2) 0.8528(17) 0.7391(13) 0.013(3) Uiso 1.00 1 d .
C(5) C 0.307(2) 0.9377(16) 0.8378(13) 0.011(3) Uiso 1.00 1 d .
C(6) C 0.337(2) 1.0772(16) 0.8598(12) 0.009(3) Uiso 1.00 1 d .
C(7) C 0.410(2) 1.1493(18) 0.7874(14) 0.017(3) Uiso 1.00 1 d .
C(8) C 0.444(2) 1.2855(17) 0.8154(14) 0.016(3) Uiso 1.00 1 d .
C(9) C 0.397(2) 1.3433(18) 0.9149(14) 0.020(4) Uiso 1.00 1 d .
C(10) C 0.329(2) 1.2694(18) 0.9858(14) 0.016(3) Uiso 1.00 1 d .
C(11) C 0.267(2) 0.6308(17) 0.6177(13) 0.012(3) Uiso 1.00 1 d .
C(12) C 0.541(2) 1.367(2) 0.7369(15) 0.022(4) Uiso 1.00 1 d .
C(13) C 0.142(2) 0.8854(18) 1.1496(14) 0.016(4) Uani 1.00 1 d .
C(14) C 0.205(2) 1.1564(18) 1.1845(14) 0.015(4) Uani 1.00 1 d .
H(1) H 0.1803 0.7142 0.9733 0.022 Uani 1.00 1 c R
H(2) H 0.1958 0.5756 0.8112 0.025 Uani 1.00 1 c R
H(3) H 0.3483 0.8873 0.6781 0.018 Uani 1.00 1 c R
H(4) H 0.4385 1.1068 0.7183 0.022 Uani 1.00 1 c R
H(5) H 0.4103 1.4352 0.9331 0.026 Uani 1.00 1 c R
H(6) H 0.3029 1.3115 1.0549 0.023 Uani 1.00 1 c R

loop_
_atom_site_aniso_label
_atom_site_aniso_U_11
_atom_site_aniso_U_22
_atom_site_aniso_U_33
_atom_site_aniso_U_12
_atom_site_aniso_U_13
_atom_site_aniso_U_23
Pt(1) 0.0176(3) 0.0112(3) 0.0108(3) -0.0007(2) 0.0032(2) 0.0009(2)
Sr(1) 0.0150(8) 0.0091(8) 0.0085(8) -0.0008(6) 0.0039(6) 0.0010(6)
O(1) 0.015(6) 0.021(7) 0.016(6) 0.005(5) -0.008(5) -0.015(5)
O(2) 0.012(6) 0.021(7) 0.020(7) 0.000(5) -0.011(5) -0.014(5)
O(3) 0.031(7) 0.016(7) 0.022(7) -0.006(6) 0.008(6) 0.007(6)
O(4) 0.044(8) 0.019(7) 0.023(7) -0.010(6) 0.012(6) 0.007(6)
O(5) 0.024(7) 0.029(8) 0.039(9) 0.002(6) 0.001(6) 0.015(7)
O(6) 0.016(6) 0.031(8) 0.021(7) 0.006(6) 0.009(5) 0.015(6)
O(7) 0.15(2) 0.054(14) 0.050(13) 0.011(14) 0.028(12) -0.004(10)
N(3) 0.049(11) 0.031(11) 0.026(10) 0.017(9) 0.003(8) 0.013(8)
N(4) 0.026(9) 0.018(9) 0.023(9) -0.004(7) 0.006(7) 0.009(8)
C(13) 0.013(9) 0.018(10) 0.018(10) 0.003(8) -0.006(7) 0.004(8)
C(14) 0.019(9) 0.014(10) 0.013(9) -0.003(8) -0.011(7) 0.006(8)
H(1) 0.0211 0.0211 0.0211 0.0000 0.0000 0.0000
H(2) 0.0241 0.0241 0.0241 0.0000 0.0000 0.0000
H(3) 0.0171 0.0171 0.0171 0.0000 0.0000 0.0000
H(4) 0.0211 0.0211 0.0211 0.0000 0.0000 0.0000
H(5) 0.0251 0.0251 0.0251 0.0000 0.0000 0.0000
H(6) 0.0221 0.0221 0.0221 0.0000 0.0000 0.0000

loop_
_atom_type_symbol
_atom_type_description
_atom_type_scat_dispersion_real
_atom_type_scat_dispersion_imag
_atom_type_scat_source
C C 0.003 0.002
;
International Tables for Crystallography
(1992, Vol. C, Tables 4.2.6.8 and 6.1.1.4)
;
H H 0.000 0.000
;
International Tables for Crystallography
(1992, Vol. C, Table 6.1.1.4)
;
N N 0.006 0.003
;
International Tables for Crystallography
(1992, Vol. C, Tables 4.2.6.8 and 6.1.1.4)
;
O O 0.011 0.006
;
International Tables for Crystallography
(1992, Vol. C, Tables 4.2.6.8 and 6.1.1.4)
;
Pt Pt -1.703 8.390
;
International Tables for Crystallography
(1992, Vol. C, Tables 4.2.6.8 and 6.1.1.4)
;
Sr Sr -1.531 3.250
;
International Tables for Crystallography
(1992, Vol. C, Tables 4.2.6.8 and 6.1.1.4)
;

loop_
_geom_angle_atom_site_label_1
_geom_angle_atom_site_label_2
_geom_angle_atom_site_label_3
_geom_angle
_geom_angle_publ_flag
_geom_angle_site_symmetry_1
_geom_angle_site_symmetry_3
N(1) Pt(1) N(2) 78.1(5) yes . .
N(1) Pt(1) C(13) 98.0(6) yes . .
N(1) Pt(1) C(14) 172.1(6) yes . .
N(2) Pt(1) C(13) 175.8(6) yes . .
N(2) Pt(1) C(14) 94.5(6) yes . .
C(13) Pt(1) C(14) 89.3(7) yes . .
O(1) Sr(1) O(1) 67.6(3) yes . 2_666
O(1) Sr(1) O(2) 142.6(4) yes . 1_655
O(1) Sr(1) O(2) 114.3(3) yes . 2_666
O(1) Sr(1) O(3) 77.5(4) yes . 1_545
O(1) Sr(1) O(4) 77.7(4) yes . 1_545
O(1) Sr(1) O(5) 148.5(4) yes . .
O(1) Sr(1) O(6) 73.8(3) yes . .
O(1) Sr(1) N(4) 83.8(4) yes . 2_677
O(1) Sr(1) C(11) 90.9(4) yes . 2_666
O(1) Sr(1) C(12) 76.6(4) yes . 1_545
O(1) Sr(1) O(2) 109.5(3) yes 2_666 1_655
O(1) Sr(1) O(2) 47.3(3) yes 2_666 2_666
O(1) Sr(1) O(3) 72.9(3) yes 2_666 1_545
O(1) Sr(1) O(4) 117.3(3) yes 2_666 1_545
O(1) Sr(1) O(5) 112.5(3) yes 2_666 .
O(1) Sr(1) O(6) 73.7(3) yes 2_666 .
O(1) Sr(1) N(4) 144.1(4) yes 2_666 2_677
O(1) Sr(1) C(11) 23.6(3) yes 2_666 2_666
O(1) Sr(1) C(12) 95.1(4) yes 2_666 1_545
O(2) Sr(1) O(2) 67.9(3) yes 1_655 2_666
O(2) Sr(1) O(3) 139.0(4) yes 1_655 1_545
O(2) Sr(1) O(4) 128.7(4) yes 1_655 1_545
O(2) Sr(1) O(5) 68.5(4) yes 1_655 .
O(2) Sr(1) O(6) 70.0(3) yes 1_655 .
O(2) Sr(1) N(4) 80.0(4) yes 1_655 2_677
O(2) Sr(1) C(11) 88.9(4) yes 1_655 2_666
O(2) Sr(1) C(12) 139.1(4) yes 1_655 1_545
O(2) Sr(1) O(3) 90.4(3) yes 2_666 1_545
O(2) Sr(1) O(4) 135.8(4) yes 2_666 1_545
O(2) Sr(1) O(5) 77.0(4) yes 2_666 .
O(2) Sr(1) O(6) 79.6(3) yes 2_666 .
O(2) Sr(1) N(4) 145.6(4) yes 2_666 2_677
O(2) Sr(1) C(11) 23.7(3) yes 2_666 2_666
O(2) Sr(1) C(12) 113.2(4) yes 2_666 1_545
O(3) Sr(1) O(4) 48.9(3) yes 1_545 1_545
O(3) Sr(1) O(5) 72.9(4) yes 1_545 .
O(3) Sr(1) O(6) 142.2(3) yes 1_545 .
O(3) Sr(1) N(4) 123.0(4) yes 1_545 2_677
O(3) Sr(1) C(11) 80.7(4) yes 1_545 2_666
O(3) Sr(1) C(12) 24.3(4) yes 1_545 1_545
O(4) Sr(1) O(5) 74.8(4) yes 1_545 .
O(4) Sr(1) O(6) 142.1(4) yes 1_545 .
O(4) Sr(1) N(4) 74.7(4) yes 1_545 2_677
O(4) Sr(1) C(11) 129.6(4) yes 1_545 2_666
O(4) Sr(1) C(12) 24.7(4) yes 1_545 1_545
O(5) Sr(1) O(6) 137.6(3) yes . .
O(5) Sr(1) N(4) 103.2(4) yes . 2_677
O(5) Sr(1) C(11) 94.8(4) yes . 2_666
O(5) Sr(1) C(12) 72.0(4) yes . 1_545
O(6) Sr(1) N(4) 77.8(4) yes . 2_677
O(6) Sr(1) C(11) 75.8(4) yes . 2_666
O(6) Sr(1) C(12) 150.4(4) yes . 1_545
N(4) Sr(1) C(11) 153.5(5) yes 2_677 2_666
N(4) Sr(1) C(12) 99.1(5) yes 2_677 1_545
C(11) Sr(1) C(12) 104.9(4) yes 2_666 1_545
Sr(1) O(1) Sr(1) 112.4(4) yes . 2_666
Sr(1) O(1) C(11) 155.0(11) yes . .
Sr(1) O(1) C(11) 90.8(9) yes 2_666 .
Sr(1) O(2) Sr(1) 112.1(3) yes 1_455 2_666
Sr(1) O(2) C(11) 141.6(11) yes 1_455 .
Sr(1) O(2) C(11) 93.4(9) yes 2_666 .
Sr(1) O(3) C(12) 89.9(11) yes 1_565 .
Sr(1) O(4) C(12) 93.2(11) yes 1_565 .
Pt(1) N(1) C(1) 124.2(11) yes . .
Pt(1) N(1) C(5) 118.3(10) yes . .
C(1) N(1) C(5) 117.5(13) yes . .
Pt(1) N(2) C(6) 114.9(11) yes . .
Pt(1) N(2) C(10) 126.3(11) yes . .
C(6) N(2) C(10) 118.8(15) yes . .
Sr(1) N(4) C(14) 166.2(15) yes 2_677 .
N(1) C(1) C(2) 122.4(17) yes . .
C(1) C(2) C(3) 118.8(17) yes . .
C(2) C(3) C(4) 119.8(15) yes . .
C(2) C(3) C(11) 119.3(15) yes . .
C(4) C(3) C(11) 120.8(16) yes . .
C(3) C(4) C(5) 121.6(16) yes . .
N(1) C(5) C(4) 119.9(15) yes . .
N(1) C(5) C(6) 112.3(13) yes . .
C(4) C(5) C(6) 127.6(16) yes . .
N(2) C(6) C(5) 116.4(15) yes . .
N(2) C(6) C(7) 120.4(14) yes . .
C(5) C(6) C(7) 123.1(14) yes . .
C(6) C(7) C(8) 120.2(15) yes . .
C(7) C(8) C(9) 117.4(17) yes . .
C(7) C(8) C(12) 120.8(15) yes . .
C(9) C(8) C(12) 121.8(16) yes . .
C(8) C(9) C(10) 121.1(17) yes . .
N(2) C(10) C(9) 121.8(15) yes . .
Sr(1) C(11) O(1) 65.6(8) yes 2_666 .
Sr(1) C(11) O(2) 62.9(8) yes 2_666 .
Sr(1) C(11) C(3) 176.3(12) yes 2_666 .
O(1) C(11) O(2) 128.5(15) yes . .
O(1) C(11) C(3) 116.8(13) yes . .
O(2) C(11) C(3) 114.7(14) yes . .
Sr(1) C(12) O(3) 65.9(10) yes 1_565 .
Sr(1) C(12) O(4) 62.1(10) yes 1_565 .
Sr(1) C(12) C(8) 173.9(11) yes 1_565 .
O(3) C(12) O(4) 128.0(19) yes . .
O(3) C(12) C(8) 118.4(16) yes . .
O(4) C(12) C(8) 113.5(16) yes . .
Pt(1) C(13) N(3) 177.6(17) yes . .
Pt(1) C(14) N(4) 179.0(12) yes . .
N(1) C(1) H(1) 118.0(15) no . .
C(2) C(1) H(1) 119.6(18) no . .
C(1) C(2) H(2) 119.2(19) no . .
C(3) C(2) H(2) 121.9(16) no . .
C(3) C(4) H(3) 118.3(15) no . .
C(5) C(4) H(3) 120.1(17) no . .
C(6) C(7) H(4) 120.5(17) no . .
C(8) C(7) H(4) 119.3(18) no . .
C(8) C(9) H(5) 118.3(19) no . .
C(10) C(9) H(5) 120.6(18) no . .
N(2) C(10) H(6) 118.8(18) no . .
C(9) C(10) H(6) 119.3(17) no . .

loop_
_geom_bond_atom_site_label_1
_geom_bond_atom_site_label_2
_geom_bond_distance
_geom_bond_publ_flag
_geom_bond_site_symmetry_2
Pt(1) N(1) 2.011(12) yes .
Pt(1) N(2) 2.042(15) yes .
Pt(1) C(13) 1.97(2) yes .
Pt(1) C(14) 1.966(16) yes .
Sr(1) O(1) 2.555(12) yes .
Sr(1) O(1) 2.765(11) yes 2_666
Sr(1) O(2) 2.615(11) yes 1_655
Sr(1) O(2) 2.707(11) yes 2_666
Sr(1) O(3) 2.734(12) yes 1_545
Sr(1) O(4) 2.652(14) yes 1_545
Sr(1) O(5) 2.615(14) yes .
Sr(1) O(6) 2.632(14) yes .
Sr(1) N(4) 2.675(14) yes 2_677
Sr(1) C(11) 3.036(16) yes 2_666
Sr(1) C(12) 2.99(2) yes 1_545
O(1) C(11) 1.21(2) yes .
O(2) C(11) 1.224(19) yes .
O(3) C(12) 1.23(2) yes .
O(4) C(12) 1.25(2) yes .
N(1) C(1) 1.41(2) yes .
N(1) C(5) 1.37(2) yes .
N(2) C(6) 1.37(2) yes .
N(2) C(10) 1.33(2) yes .
N(3) C(13) 1.11(2) yes .
N(4) C(14) 1.14(2) yes .
C(1) C(2) 1.38(2) yes .
C(2) C(3) 1.39(2) yes .
C(3) C(4) 1.36(2) yes .
C(3) C(11) 1.55(2) yes .
C(4) C(5) 1.41(2) yes .
C(5) C(6) 1.42(2) yes .
C(6) C(7) 1.38(2) yes .
C(7) C(8) 1.39(2) yes .
C(8) C(9) 1.37(2) yes .
C(8) C(12) 1.57(2) yes .
C(9) C(10) 1.37(2) yes .
C(1) H(1) 0.954(19) no .
C(2) H(2) 0.946(19) no .
C(4) H(3) 0.946(18) no .
C(7) H(4) 0.947(17) no .
C(9) H(5) 0.936(18) no .
C(10) H(6) 0.942(17) no .

loop_
_geom_contact_atom_site_label_1
_geom_contact_atom_site_label_2
_geom_contact_distance
_geom_contact_site_symmetry_2
Pt(1) Pt(1) 3.3738(9) 2_577
Pt(1) N(1) 3.542(12) 2_577
O(1) O(3) 3.268(18) 2_676
O(2) O(2) 2.973(15) 2_566
O(2) N(4) 3.402(19) 2_577
O(3) O(1) 3.268(18) 2_676
O(3) O(6) 2.698(17) 2_676
O(3) O(7) 2.83(2) 2_687
O(4) N(4) 3.23(2) 2_687
O(4) C(10) 3.58(2) 2_687
O(5) O(6) 2.763(17) 2_766
O(5) N(3) 2.87(2) 2_667
O(6) O(3) 2.698(17) 2_676
O(6) O(5) 2.763(17) 2_766
O(6) C(12) 3.44(2) 2_676
O(7) O(3) 2.83(2) 2_687
O(7) C(4) 3.42(2) 1_566
N(1) Pt(1) 3.542(12) 2_577
N(1) C(14) 3.46(2) 2_577
N(2) N(3) 3.58(2) 2_577
N(2) C(13) 3.40(2) 2_577
N(3) O(5) 2.87(2) 2_667
N(3) N(2) 3.58(2) 2_577
N(3) C(6) 3.46(2) 2_577
N(4) O(2) 3.402(19) 2_577
N(4) O(4) 3.23(2) 2_687
N(4) C(2) 3.37(2) 2_577
N(4) C(3) 3.41(2) 2_577
C(1) C(14) 3.47(2) 2_577
C(2) N(4) 3.37(2) 2_577
C(3) N(4) 3.41(2) 2_577
C(4) O(7) 3.42(2) 1_544
C(6) N(3) 3.46(2) 2_577
C(6) C(13) 3.45(2) 2_577
C(10) O(4) 3.58(2) 2_687
C(12) O(6) 3.44(2) 2_676
C(13) N(2) 3.40(2) 2_577
C(13) C(6) 3.45(2) 2_577
C(14) N(1) 3.46(2) 2_577
C(14) C(1) 3.47(2) 2_577
O(4) H(6) 2.748(12) 2_687
O(7) H(3) 2.52(2) 1_566
O(7) H(4) 3.287(17) 1_566
O(7) H(4) 3.09(2) 2_687
C(9) H(5) 2.946(16) 2_687
C(10) H(5) 3.425(17) 2_687
H(1) H(6) 3.413 2_577
H(3) O(7) 2.52(2) 1_544
H(4) O(7) 3.287(17) 1_544
H(4) O(7) 3.09(2) 2_687
H(5) C(9) 2.946(17) 2_687
H(5) C(10) 3.425(17) 2_687
H(5) H(5) 2.269 2_687
H(5) H(6) 3.168 2_687
H(6) O(4) 2.748(12) 2_687
H(6) H(1) 3.413 2_577
H(6) H(5) 3.168 2_687

loop_
_geom_torsion_atom_site_label_1
_geom_torsion_atom_site_label_2
_geom_torsion_atom_site_label_3
_geom_torsion_atom_site_label_4
_geom_torsion
_geom_torsion_site_symmetry_1
_geom_torsion_site_symmetry_3
_geom_torsion_site_symmetry_4
N(1) Pt(1) N(2) C(6) 0.5(9) . . .
N(1) Pt(1) N(2) C(10) -179.4(10) . . .
N(2) Pt(1) N(1) C(1) -178.1(13) . . .
N(2) Pt(1) N(1) C(5) -1.5(11) . . .
N(1) Pt(1) C(13) N(3) -111(39) . . .
C(13) Pt(1) N(1) C(1) 3.5(13) . . .
C(13) Pt(1) N(1) C(5) -179.9(10) . . .
N(1) Pt(1) C(14) N(4) -5(127) . . .
C(14) Pt(1) N(1) C(1) 162(4) . . .
C(14) Pt(1) N(1) C(5) -21(5) . . .
N(2) Pt(1) C(13) N(3) -133(36) . . .
C(13) Pt(1) N(2) C(6) 23(8) . . .
C(13) Pt(1) N(2) C(10) -157(7) . . .
N(2) Pt(1) C(14) N(4) -24(107) . . .
C(14) Pt(1) N(2) C(6) 177.9(11) . . .
C(14) Pt(1) N(2) C(10) -2.1(14) . . .
C(13) Pt(1) C(14) N(4) 154(106) . . .
C(14) Pt(1) C(13) N(3) 72(39) . . .
O(1) Sr(1) O(1) C(11) 170.5(11) . 2_666 2_666
O(1) Sr(1) O(1) C(11) 157(2) 2_666 . .
O(1) Sr(1) O(2) C(11) 130.6(17) . 1_655 1_655
O(2) Sr(1) O(1) Sr(1) 93.1(6) 1_655 . 2_666
O(2) Sr(1) O(1) C(11) -110(2) 1_655 . .
O(1) Sr(1) O(2) C(11) -11.3(12) . 2_666 2_666
O(2) Sr(1) O(1) Sr(1) 8.3(6) 2_666 . 2_666
O(2) Sr(1) O(1) C(11) 165(2) 2_666 . .
O(1) Sr(1) O(3) C(12) -85.0(11) . 1_545 1_545
O(3) Sr(1) O(1) Sr(1) -76.4(4) 1_545 . 2_666
O(3) Sr(1) O(1) C(11) 81(2) 1_545 . .
O(1) Sr(1) O(4) C(12) 84.6(11) . 1_545 1_545
O(4) Sr(1) O(1) Sr(1) -126.6(5) 1_545 . 2_666
O(4) Sr(1) O(1) C(11) 30(2) 1_545 . .
O(5) Sr(1) O(1) Sr(1) -97.0(7) . . 2_666
O(5) Sr(1) O(1) C(11) 60(3) . . .
O(6) Sr(1) O(1) Sr(1) 78.6(4) . . 2_666
O(6) Sr(1) O(1) C(11) -124(2) . . .
O(1) Sr(1) N(4) C(14) 70(6) . 2_677 2_677
N(4) Sr(1) O(1) Sr(1) 157.7(5) 2_677 . 2_666
N(4) Sr(1) O(1) C(11) -45(2) 2_677 . .
O(1) Sr(1) C(11) O(1) -8.8(11) . 2_666 2_666
O(1) Sr(1) C(11) O(2) 169.7(11) . 2_666 2_666
O(1) Sr(1) C(11) C(3) -139(17) . 2_666 2_666
C(11) Sr(1) O(1) Sr(1) 3.8(5) 2_666 . 2_666
C(11) Sr(1) O(1) C(11) 161(2) 2_666 . .
O(1) Sr(1) C(12) O(3) 89.4(11) . 1_545 1_545
O(1) Sr(1) C(12) O(4) -89.7(11) . 1_545 1_545
O(1) Sr(1) C(12) C(8) -134(12) . 1_545 1_545
C(12) Sr(1) O(1) Sr(1) -101.3(5) 1_545 . 2_666
C(12) Sr(1) O(1) C(11) 56(2) 1_545 . .
O(1) Sr(1) O(2) C(11) -151.0(17) 2_666 1_655 1_655
O(2) Sr(1) O(1) Sr(1) -140.0(4) 1_655 2_666 2_666
O(2) Sr(1) O(1) C(11) 30.5(11) 1_655 2_666 2_666
O(1) Sr(1) O(2) C(11) -0.8(10) 2_666 2_666 2_666
O(2) Sr(1) O(1) Sr(1) -169.7(7) 2_666 2_666 2_666
O(2) Sr(1) O(1) C(11) 0.8(10) 2_666 2_666 2_666
O(1) Sr(1) O(3) C(12) -155.1(11) 2_666 1_545 1_545
O(3) Sr(1) O(1) Sr(1) 83.2(5) 1_545 2_666 2_666
O(3) Sr(1) O(1) C(11) -106.2(11) 1_545 2_666 2_666
O(1) Sr(1) O(4) C(12) 27.9(12) 2_666 1_545 1_545
O(4) Sr(1) O(1) Sr(1) 61.9(6) 1_545 2_666 2_666
O(4) Sr(1) O(1) C(11) -127.6(10) 1_545 2_666 2_666
O(5) Sr(1) O(1) Sr(1) 145.9(4) . 2_666 2_666
O(5) Sr(1) O(1) C(11) -43.6(11) . 2_666 2_666
O(6) Sr(1) O(1) Sr(1) -78.8(5) . 2_666 2_666
O(6) Sr(1) O(1) C(11) 91.7(11) . 2_666 2_666
O(1) Sr(1) N(4) C(14) 107(6) 2_666 2_677 2_677
N(4) Sr(1) O(1) Sr(1) -40.0(9) 2_677 2_666 2_666
N(4) Sr(1) O(1) C(11) 130.6(11) 2_677 2_666 2_666
O(1) Sr(1) C(11) O(2) 178.5(18) 2_666 2_666 2_666
O(1) Sr(1) C(11) C(3) -130(18) 2_666 2_666 2_666
C(11) Sr(1) O(1) Sr(1) -170.5(13) 2_666 2_666 2_666
O(1) Sr(1) C(12) O(3) 23.8(11) 2_666 1_545 1_545
O(1) Sr(1) C(12) O(4) -155.3(11) 2_666 1_545 1_545
O(1) Sr(1) C(12) C(8) 160(12) 2_666 1_545 1_545
C(12) Sr(1) O(1) Sr(1) 73.3(5) 1_545 2_666 2_666
C(12) Sr(1) O(1) C(11) -116.2(11) 1_545 2_666 2_666
O(2) Sr(1) O(2) C(11) -150.6(12) 1_655 2_666 2_666
O(2) Sr(1) O(2) C(11) -127.9(18) 2_666 1_655 1_655
O(2) Sr(1) O(3) C(12) 104.6(11) 1_655 1_545 1_545
O(3) Sr(1) O(2) C(11) -65.0(19) 1_545 1_655 1_655
O(2) Sr(1) O(4) C(12) -125.2(11) 1_655 1_545 1_545
O(4) Sr(1) O(2) C(11) 4(2) 1_545 1_655 1_655
O(5) Sr(1) O(2) C(11) -43.7(17) . 1_655 1_655
O(6) Sr(1) O(2) C(11) 145.4(18) . 1_655 1_655
O(2) Sr(1) N(4) C(14) -144(6) 1_655 2_677 2_677
N(4) Sr(1) O(2) C(11) 64.9(18) 2_677 1_655 1_655
O(2) Sr(1) C(11) O(1) -151.4(11) 1_655 2_666 2_666
O(2) Sr(1) C(11) O(2) 27.1(11) 1_655 2_666 2_666
O(2) Sr(1) C(11) C(3) 78(17) 1_655 2_666 2_666
C(11) Sr(1) O(2) C(11) -139.3(18) 2_666 1_655 1_655
O(2) Sr(1) C(12) O(3) -104.0(11) 1_655 1_545 1_545
O(2) Sr(1) C(12) O(4) 76.9(13) 1_655 1_545 1_545
O(2) Sr(1) C(12) C(8) 32(12) 1_655 1_545 1_545
C(12) Sr(1) O(2) C(11) -28(2) 1_545 1_655 1_655
O(2) Sr(1) O(3) C(12) 160.2(11) 2_666 1_545 1_545
O(3) Sr(1) O(2) C(11) 65.2(11) 1_545 2_666 2_666
O(2) Sr(1) O(4) C(12) -27.7(13) 2_666 1_545 1_545
O(4) Sr(1) O(2) C(11) 86.1(12) 1_545 2_666 2_666
O(5) Sr(1) O(2) C(11) 137.6(11) . 2_666 2_666
O(6) Sr(1) O(2) C(11) -78.1(11) . 2_666 2_666
O(2) Sr(1) N(4) C(14) -165(5) 2_666 2_677 2_677
N(4) Sr(1) O(2) C(11) -127.9(11) 2_677 2_666 2_666
O(2) Sr(1) C(11) O(1) -178.5(18) 2_666 2_666 2_666
O(2) Sr(1) C(11) C(3) 51(17) 2_666 2_666 2_666
O(2) Sr(1) C(12) O(3) -21.6(12) 2_666 1_545 1_545
O(2) Sr(1) C(12) O(4) 159.3(10) 2_666 1_545 1_545
O(2) Sr(1) C(12) C(8) 115(12) 2_666 1_545 1_545
C(12) Sr(1) O(2) C(11) 73.9(11) 1_545 2_666 2_666
O(3) Sr(1) O(4) C(12) 0.5(10) 1_545 1_545 1_545
O(4) Sr(1) O(3) C(12) -0.5(10) 1_545 1_545 1_545
O(5) Sr(1) O(3) C(12) 84.0(11) . 1_545 1_545
O(6) Sr(1) O(3) C(12) -126.3(11) . 1_545 1_545
O(3) Sr(1) N(4) C(14) -1(5) 1_545 2_677 2_677
N(4) Sr(1) O(3) C(12) -11.0(13) 2_677 1_545 1_545
O(3) Sr(1) C(11) O(1) 68.4(10) 1_545 2_666 2_666
O(3) Sr(1) C(11) O(2) -113.1(11) 1_545 2_666 2_666
O(3) Sr(1) C(11) C(3) -62(17) 1_545 2_666 2_666
C(11) Sr(1) O(3) C(12) -178.0(11) 2_666 1_545 1_545
O(3) Sr(1) C(12) O(4) -179.1(19) 1_545 1_545 1_545
O(3) Sr(1) C(12) C(8) 136(13) 1_545 1_545 1_545
O(5) Sr(1) O(4) C(12) -79.9(11) . 1_545 1_545
O(6) Sr(1) O(4) C(12) 126.4(11) . 1_545 1_545
O(4) Sr(1) N(4) C(14) -9(6) 1_545 2_677 2_677
N(4) Sr(1) O(4) C(12) 171.4(12) 2_677 1_545 1_545
O(4) Sr(1) C(11) O(1) 66.0(12) 1_545 2_666 2_666
O(4) Sr(1) C(11) O(2) -115.5(10) 1_545 2_666 2_666
O(4) Sr(1) C(11) C(3) -64(18) 1_545 2_666 2_666
C(11) Sr(1) O(4) C(12) 3.6(13) 2_666 1_545 1_545
O(4) Sr(1) C(12) O(3) 179.1(19) 1_545 1_545 1_545
O(4) Sr(1) C(12) C(8) -45(11) 1_545 1_545 1_545
O(5) Sr(1) N(4) C(14) -79(6) . 2_677 2_677
O(5) Sr(1) C(11) O(1) 140.3(10) . 2_666 2_666
O(5) Sr(1) C(11) O(2) -41.3(11) . 2_666 2_666
O(5) Sr(1) C(11) C(3) 10(17) . 2_666 2_666
O(5) Sr(1) C(12) O(3) -88.3(11) . 1_545 1_545
O(5) Sr(1) C(12) O(4) 92.7(11) . 1_545 1_545
O(5) Sr(1) C(12) C(8) 48(12) . 1_545 1_545
O(6) Sr(1) N(4) C(14) 145(6) . 2_677 2_677
O(6) Sr(1) C(11) O(1) -81.8(10) . 2_666 2_666
O(6) Sr(1) C(11) O(2) 96.7(11) . 2_666 2_666
O(6) Sr(1) C(11) C(3) 148(17) . 2_666 2_666
O(6) Sr(1) C(12) O(3) 89.3(13) . 1_545 1_545
O(6) Sr(1) C(12) O(4) -89.8(13) . 1_545 1_545
O(6) Sr(1) C(12) C(8) -134(12) . 1_545 1_545
N(4) Sr(1) C(11) O(1) -86.7(14) 2_677 2_666 2_666
N(4) Sr(1) C(11) O(2) 91.8(14) 2_677 2_666 2_666
N(4) Sr(1) C(11) C(3) 143(17) 2_677 2_666 2_666
C(11) Sr(1) N(4) C(14) 150(5) 2_666 2_677 2_677
N(4) Sr(1) C(12) O(3) 170.7(11) 2_677 1_545 1_545
N(4) Sr(1) C(12) O(4) -8.4(12) 2_677 1_545 1_545
N(4) Sr(1) C(12) C(8) -53(12) 2_677 1_545 1_545
C(12) Sr(1) N(4) C(14) -5(6) 1_545 2_677 2_677
C(11) Sr(1) C(12) O(3) 2.0(12) 2_666 1_545 1_545
C(11) Sr(1) C(12) O(4) -177.1(11) 2_666 1_545 1_545
C(11) Sr(1) C(12) C(8) 138(12) 2_666 1_545 1_545
C(12) Sr(1) C(11) O(1) 67.6(11) 1_545 2_666 2_666
C(12) Sr(1) C(11) O(2) -113.9(11) 1_545 2_666 2_666
C(12) Sr(1) C(11) C(3) -63(17) 1_545 2_666 2_666
Sr(1) O(1) C(11) Sr(1) -159(2) . . 2_666
Sr(1) O(1) C(11) O(2) -157.1(18) . . .
Sr(1) O(1) C(11) C(3) 24(3) . . .
Sr(1) O(1) C(11) O(2) 2(2) 2_666 . .
Sr(1) O(1) C(11) C(3) -176.8(14) 2_666 . .
Sr(1) O(2) C(11) Sr(1) 132.9(17) 1_455 . 2_666
Sr(1) O(2) C(11) O(1) 131.2(17) 1_455 . .
Sr(1) O(2) C(11) C(3) -50(2) 1_455 . .
Sr(1) O(2) C(11) O(1) -2(2) 2_666 . .
Sr(1) O(2) C(11) C(3) 176.8(13) 2_666 . .
Sr(1) O(3) C(12) O(4) 1(2) 1_565 . .
Sr(1) O(3) C(12) C(8) -175.2(15) 1_565 . .
Sr(1) O(4) C(12) O(3) -1(2) 1_565 . .
Sr(1) O(4) C(12) C(8) 175.3(13) 1_565 . .
Pt(1) N(1) C(1) C(2) 173.2(13) . . .
Pt(1) N(1) C(5) C(4) -173.9(11) . . .
Pt(1) N(1) C(5) C(6) 2.1(17) . . .
C(1) N(1) C(5) C(4) 3(2) . . .
C(1) N(1) C(5) C(6) 179.0(13) . . .
C(5) N(1) C(1) C(2) -3(2) . . .
Pt(1) N(2) C(6) C(5) 0.4(14) . . .
Pt(1) N(2) C(6) C(7) -175.1(12) . . .
Pt(1) N(2) C(10) C(9) 176.4(13) . . .
C(6) N(2) C(10) C(9) -3(2) . . .
C(10) N(2) C(6) C(5) -179.6(10) . . .
C(10) N(2) C(6) C(7) 5(2) . . .
Sr(1) N(4) C(14) Pt(1) 6(127) 2_677 . .
N(1) C(1) C(2) C(3) 2(2) . . .
C(1) C(2) C(3) C(4) 0(2) . . .
C(1) C(2) C(3) C(11) -175.4(15) . . .
C(2) C(3) C(4) C(5) -1(2) . . .
C(2) C(3) C(11) Sr(1) 132(16) . . 2_666
C(2) C(3) C(11) O(1) -99(2) . . .
C(2) C(3) C(11) O(2) 82(2) . . .
C(4) C(3) C(11) Sr(1) -43(17) . . 2_666
C(4) C(3) C(11) O(1) 85(2) . . .
C(4) C(3) C(11) O(2) -93(2) . . .
C(11) C(3) C(4) C(5) 175.0(15) . . .
C(3) C(4) C(5) N(1) -1(2) . . .
C(3) C(4) C(5) C(6) -176.5(16) . . .
N(1) C(5) C(6) N(2) -2(2) . . .
N(1) C(5) C(6) C(7) 173.8(15) . . .
C(4) C(5) C(6) N(2) 174.0(15) . . .
C(4) C(5) C(6) C(7) -11(2) . . .
N(2) C(6) C(7) C(8) -2(2) . . .
C(5) C(6) C(7) C(8) -177.4(16) . . .
C(6) C(7) C(8) C(9) -2(2) . . .
C(6) C(7) C(8) C(12) 175.4(15) . . .
C(7) C(8) C(9) C(10) 3(2) . . .
C(7) C(8) C(12) Sr(1) -119(12) . . 1_565
C(7) C(8) C(12) O(3) 15(2) . . .
C(7) C(8) C(12) O(4) -162.0(17) . . .
C(9) C(8) C(12) Sr(1) 58(13) . . 1_565
C(9) C(8) C(12) O(3) -168.0(17) . . .
C(9) C(8) C(12) O(4) 15(2) . . .
C(12) C(8) C(9) C(10) -174.0(16) . . .
C(8) C(9) C(10) N(2) -1(2) . . .
